data_4323357
loop_
_publ_author_name
'Changtao Qian'
'Jianhua Guo'
'Jie Sun'
'Jian Chen'
'Peiju Zheng'

_publ_contact_author
;
    Changtao Qian
 354 Fenglin Ru, Sahnghai, China; zip code  200032
;
_publ_contact_author_email ' sunjie@pub.sioc.ac.cn '
_publ_contact_author_fax ' 64166128'
_publ_contact_author_phone ' 86 - 21 - 64163300 - 3301 '
_publ_section_title
;
 Heterobimetallic Complexes with Phenylcyclopentadienyl Ligand: Syntheses
 and Structures of
 Tricarbonylchromium-\h6,\h5-Phenylcyclopentadienyl-Transition Metal
 Complexes1
;
_journal_name_full 'Inorganic Chemistry'
_journal_page_first 1286
_journal_page_last 1295
_journal_paper_doi 10.1021/ic951630i
_journal_volume 36
_journal_year 1997
_chemical_formula_sum 'C21 H14 Cr O5 Ti'
_space_group_IT_number 14
_symmetry_cell_setting monoclinic
_symmetry_Int_Tables_number 14
_symmetry_space_group_name_Hall '-P 2ybc'
_symmetry_space_group_name_H-M 'P 1 21/c 1'
_audit_creation_date 'Tue May 14 13:39:42 1996'
_audit_creation_method 'from TEXRAY.INF file'
_cell_angle_alpha 90
_cell_angle_beta 93.48(4)
_cell_angle_gamma 90
_cell_formula_units_Z 4.00
_cell_length_a 12.361(4)
_cell_length_b 12.487(6)
_cell_length_c 12.531(7)
_cell_measurement_reflns_used 24
_cell_measurement_temperature 20.0
_cell_measurement_theta_max 21.58
_cell_measurement_theta_min 18.67
_cell_volume 1930.6(16)
_computing_cell_refinement 'MSC/AFC Diffractometer Control'
_computing_data_collection 'MSC/AFC Diffractometer Control'
_computing_data_reduction 'teXsan: PROCESS (MSC)'
_computing_publication_material 'teXsan: FINISH (MSC)'
_computing_structure_refinement 'teXsan: LS (MSC)'
_computing_structure_solution SHELXS86
_diffrn_ambient_temperature 20.0
_diffrn_measurement_device AFC7R
_diffrn_measurement_method 'omega/2-theta scans'
_diffrn_orient_matrix_UB_11 -0.07923
_diffrn_orient_matrix_UB_12 -0.01481
_diffrn_orient_matrix_UB_13 -0.01276
_diffrn_orient_matrix_UB_21 -0.00970
_diffrn_orient_matrix_UB_22 0.00766
_diffrn_orient_matrix_UB_23 0.07828
_diffrn_orient_matrix_UB_31 -0.01403
_diffrn_orient_matrix_UB_32 0.07833
_diffrn_orient_matrix_UB_33 -0.01007
_diffrn_radiation_monochromator graphite
_diffrn_radiation_source 'X-ray tube'
_diffrn_radiation_type MoKalpha
_diffrn_radiation_wavelength 0.7107
_diffrn_reflns_av_R_equivalents 7.14
_diffrn_reflns_limit_h_max 14
_diffrn_reflns_limit_h_min 0
_diffrn_reflns_limit_k_max 14
_diffrn_reflns_limit_k_min 0
_diffrn_reflns_limit_l_max 14
_diffrn_reflns_limit_l_min -14
_diffrn_reflns_number 3726
_diffrn_reflns_theta_max 24.9943
_diffrn_standards_decay_% 0.07
_diffrn_standards_interval_count 150
_diffrn_standards_number 3
_exptl_absorpt_coefficient_mu_cm 10.058
_exptl_absorpt_correction_T_max 1.000
_exptl_absorpt_correction_T_min 0.722
_exptl_absorpt_correction_type psi-scan
_exptl_crystal_colour blue
_exptl_crystal_density_diffrn 1.535
_exptl_crystal_description prismatic
_exptl_crystal_F_000 904.00
_exptl_crystal_size_max 0.300
_exptl_crystal_size_min 0.100
_refine_diff_density_max -0.37638
_refine_diff_density_min 0.37465
_refine_ls_extinction_coef 0.00000
_refine_ls_extinction_method Zachariasen_type_2_Gaussian_isotropic
_refine_ls_goodness_of_fit_obs 1.665
_refine_ls_matrix_type full
_refine_ls_number_parameters 253
_refine_ls_number_reflns 1893
_refine_ls_number_restraints 0
_refine_ls_R_factor_obs 0.0469
_refine_ls_shift/esd_max 0.0323
_refine_ls_structure_factor_coef F
_refine_ls_weighting_scheme sigma
_refine_ls_wR_factor_obs 0.0480
_cod_data_source_file ic951630i_6.cif
_cod_data_source_block master_file_afc7*.xtl
_cod_original_cell_volume 1930(1)
_cod_original_sg_symbol_H-M 'P 21/c '
_cod_original_formula_sum 'C21 H14 O5 Cr Ti'
_cod_database_code 4323357

loop_
_symmetry_equiv_pos_as_xyz
'   +x,   +y,   +z'
'   -x,1/2+y,1/2-z'
'   -x,   -y,   -z'
'   +x,1/2-y,1/2+z'

loop_
_atom_site_aniso_label
_atom_site_aniso_U_11
_atom_site_aniso_U_22
_atom_site_aniso_U_33
_atom_site_aniso_U_12
_atom_site_aniso_U_13
_atom_site_aniso_U_23
Cr 0.0295(6) 0.0284(5) 0.0329(5) 0.0025(5) -0.0009(4) -0.0024(5)
Ti 0.0253(6) 0.0295(6) 0.0396(7) -0.0013(5) 0.0051(5) 0.0015(5)
O1 0.064(4) 0.084(4) 0.061(4) 0.011(3) -0.024(3) 0.016(3)
O2 0.055(4) 0.060(4) 0.187(7) -0.016(3) 0.009(4) 0.026(4)
O3 0.128(6) 0.096(5) 0.066(4) 0.027(4) 0.010(4) -0.044(4)
O4 0.051(4) 0.118(5) 0.076(4) 0.002(3) 0.014(3) -0.046(4)
O5 0.076(4) 0.074(4) 0.071(4) 0.016(3) -0.022(3) 0.016(3)
C1 0.026(3) 0.038(4) 0.031(3) 0.005(3) 0.002(2) -0.006(3)
C2 0.030(4) 0.066(5) 0.039(4) 0.006(4) 0.001(3) -0.017(4)
C3 0.042(4) 0.042(4) 0.066(5) 0.012(4) -0.014(4) -0.025(4)
C4 0.047(4) 0.023(3) 0.070(5) 0.002(3) -0.013(4) 0.001(3)
C5 0.034(4) 0.034(4) 0.052(4) 0.000(3) 0.000(3) 0.010(3)
C6 0.026(3) 0.028(3) 0.033(3) -0.005(3) -0.001(2) -0.006(3)
C7 0.027(3) 0.027(3) 0.031(3) -0.007(3) 0.003(3) 0.002(3)
C8 0.023(3) 0.027(3) 0.053(4) -0.004(3) 0.001(3) 0.005(3)
C9 0.030(4) 0.027(4) 0.070(5) 0.000(3) 0.003(3) -0.001(3)
C10 0.035(4) 0.044(4) 0.053(4) -0.004(3) 0.010(3) -0.017(3)
C11 0.026(3) 0.042(4) 0.037(4) -0.003(3) -0.001(3) -0.008(3)
C12 0.16(1) 0.068(7) 0.099(8) -0.056(7) 0.087(8) -0.032(6)
C13 0.033(5) 0.071(7) 0.151(10) 0.003(4) 0.040(6) 0.046(7)
C14 0.053(5) 0.061(5) 0.057(5) -0.020(4) -0.004(4) 0.012(4)
C15 0.058(5) 0.028(4) 0.119(8) -0.007(4) -0.004(5) 0.022(5)
C16 0.089(8) 0.096(8) 0.066(6) -0.066(6) -0.035(5) 0.047(6)
C17 0.054(5) 0.045(4) 0.040(4) 0.002(4) -0.002(4) 0.007(3)
C18 0.029(4) 0.049(5) 0.092(6) -0.002(4) -0.008(4) 0.006(4)
C19 0.062(5) 0.063(5) 0.044(4) 0.010(4) -0.010(4) -0.017(4)
C20 0.029(4) 0.067(5) 0.060(5) -0.007(4) 0.004(4) -0.011(4)
C21 0.036(4) 0.047(4) 0.055(5) -0.001(3) 0.002(3) 0.001(4)

loop_
_atom_site_label
_atom_site_fract_x
_atom_site_fract_y
_atom_site_fract_z
_atom_site_U_iso_or_equiv
_atom_site_thermal_displace_type
_atom_site_calc_flag
_atom_site_calc_attached_atom
Cr 0.56917(8) 0.08019(7) 0.79258(8) 0.0304 Uij ? ?
Ti 0.12140(9) 0.10856(8) 0.70665(9) 0.0314 Uij ? ?
O1 0.7481(4) 0.0006(4) 0.9412(4) 0.0711 Uij ? ?
O2 0.7197(5) 0.2503(4) 0.7236(6) 0.1007 Uij ? ?
O3 0.5042(5) 0.2206(5) 0.9697(4) 0.0966 Uij ? ?
O4 0.2312(4) -0.0111(5) 0.5175(4) 0.0814 Uij ? ?
O5 -0.0249(4) 0.2371(4) 0.5318(4) 0.0749 Uij ? ?
C1 0.4632(4) 0.0928(5) 0.6421(4) 0.0317 Uij ? ?
C2 0.5497(5) 0.0227(6) 0.6267(5) 0.0451 Uij ? ?
C3 0.5681(6) -0.0664(5) 0.6913(6) 0.0505 Uij ? ?
C4 0.5020(6) -0.0832(5) 0.7772(6) 0.0473 Uij ? ?
C5 0.4171(5) -0.0140(5) 0.7952(5) 0.0401 Uij ? ?
C6 0.3949(4) 0.0754(5) 0.7275(4) 0.0295 Uij ? ?
C7 0.3042(5) 0.1500(4) 0.7443(4) 0.0285 Uij ? ?
C8 0.2618(5) 0.2296(5) 0.6701(5) 0.0340 Uij ? ?
C9 0.1836(5) 0.2890(5) 0.7237(6) 0.0423 Uij ? ?
C10 0.1765(5) 0.2491(5) 0.8250(5) 0.0435 Uij ? ?
C11 0.2497(5) 0.1634(5) 0.8407(5) 0.0355 Uij ? ?
C12 0.005(1) 0.0519(9) 0.8356(9) 0.1041 Uij ? ?
C13 -0.0557(6) 0.0560(7) 0.736(1) 0.0835 Uij ? ?
C14 -0.0114(7) -0.0185(6) 0.6713(6) 0.0574 Uij ? ?
C15 0.0705(6) -0.0703(6) 0.7269(8) 0.0684 Uij ? ?
C16 0.0810(8) -0.0268(9) 0.8279(8) 0.0853 Uij ? ?
C17 0.6793(6) 0.0308(5) 0.8828(5) 0.0463 Uij ? ?
C18 0.6611(6) 0.1859(6) 0.7495(6) 0.0569 Uij ? ?
C19 0.5295(6) 0.1665(6) 0.9012(6) 0.0570 Uij ? ?
C20 0.1907(5) 0.0316(6) 0.5861(6) 0.0518 Uij ? ?
C21 0.0286(5) 0.1925(5) 0.5952(5) 0.0462 Uij ? ?
H1 0.4314 0.1648 0.5975 0.0571 Uij ? ?
H2 0.6018 0.0385 0.5705 0.0571 Uij ? ?
H3 0.6374 -0.1185 0.6826 0.0571 Uij ? ?
H4 0.5239 -0.1520 0.8274 0.0571 Uij ? ?
H5 0.3720 -0.0269 0.8689 0.0571 Uij ? ?
H6 0.2941 0.2462 0.5904 0.0571 Uij ? ?
H7 0.1412 0.3514 0.6860 0.0571 Uij ? ?
H8 0.1329 0.2696 0.8910 0.0571 Uij ? ?
H9 0.2701 0.1202 0.9081 0.0571 Uij ? ?
H10 -0.0283 0.1310 0.8633 0.0571 Uij ? ?
H11 -0.1224 0.1013 0.6966 0.0571 Uij ? ?
H12 -0.0311 -0.0331 0.5952 0.0571 Uij ? ?
H13 0.1070 -0.1355 0.7194 0.0571 Uij ? ?
H14 0.1539 -0.0542 0.8751 0.0571 Uij ? ?

loop_
_atom_type_symbol
_atom_type_oxidation_number
_atom_type_number_in_cell
_atom_type_scat_dispersion_real
_atom_type_scat_dispersion_imag
_atom_type_scat_source
C 0 84 0.003 0.002 'International Tables'
H 0 56 0.000 0.000 'International Tables'
O 0 20 0.011 0.006 'International Tables'
Cr 0 4 0.321 0.624 'International Tables'
Ti 0 4 0.278 0.446 'International Tables'
